data_2106982
loop_
_publ_author_name
'Hesse, K.F.'
'Eysel, W.'

_publ_section_title
;
 Structure of Dimercury(II) Germanate(IV)
;
_journal_name_full 'Acta Crystallographica B (24,1968-38,1982)'
_journal_page_first 429
_journal_page_last 431
_journal_volume 37
_journal_year 1981
_chemical_formula_sum 'Ge Hg2 O4'
_chemical_name_systematic 'Hg2 Ge O4'
_space_group_IT_number 70
_symmetry_space_group_name_Hall '-F 2uv 2vw'
_symmetry_space_group_name_H-M 'F d d d :2'
_cell_angle_alpha 90
_cell_angle_beta 90
_cell_angle_gamma 90
_cell_formula_units_Z 8
_cell_length_a 6.603
_cell_length_b 10.596
_cell_length_c 11.485
_cell_volume 803.552
_citation_journal_id_ASTM ACBCAR
_cod_data_source_file Hesse_ACBCAR_1981_1260.cif
_cod_data_source_block Ge1Hg2O4
_cod_original_cell_volume 803.5524
_cod_original_formula_sum 'Ge1 Hg2 O4'
_cod_database_code 2106982

loop_
_symmetry_equiv_pos_as_xyz
x,y,z
-x+1/4,-y+1/4,z
x,-y+1/4,-z+1/4
-x+1/4,y,-z+1/4
-x,-y,-z
x-1/4,y-1/4,-z
-x,y-1/4,z-1/4
x-1/4,-y,z-1/4
x,y+1/2,z+1/2
-x+1/4,-y+3/4,z+1/2
x,-y+3/4,-z+3/4
-x+1/4,y+1/2,-z+3/4
-x,-y+1/2,-z+1/2
x-1/4,y+1/4,-z+1/2
-x,y+1/4,z+1/4
x-1/4,-y+1/2,z+1/4
x+1/2,y,z+1/2
-x+3/4,-y+1/4,z+1/2
x+1/2,-y+1/4,-z+3/4
-x+3/4,y,-z+3/4
-x+1/2,-y,-z+1/2
x+1/4,y-1/4,-z+1/2
-x+1/2,y-1/4,z+1/4
x+1/4,-y,z+1/4
x+1/2,y+1/2,z
-x+3/4,-y+3/4,z
x+1/2,-y+3/4,-z+1/4
-x+3/4,y+1/2,-z+1/4
-x+1/2,-y+1/2,-z
x+1/4,y+1/4,-z
-x+1/2,y+1/4,z-1/4
x+1/4,-y+1/2,z-1/4

loop_
_atom_site_label
_atom_site_type_symbol
_atom_site_fract_x
_atom_site_fract_y
_atom_site_fract_z
_atom_site_occupancy
_atom_site_U_iso_or_equiv
O1 O-2 -0.0171 0.232 0.042 1 0.0
Ge1 Ge+4 0.125 0.125 0.125 1 0.0
Hg1 Hg+2 0.125 0.4472 0.125 1 0.0
